data_2005153
loop_
_publ_author_name
'Okabe, N.'
'Miura, J.'
'Shimosaki, A.'

_publ_section_title
;
 A Hydrated Cobalt(II) Complex of Quinolinic Acid:
 <i>trans</i>-[Co(C~7~H~4~NO~4~)~2~(H~2~O)~2~]
;
_journal_issue 7
_journal_name_full 'Acta Crystallographica Section C'
_journal_page_first 1610
_journal_page_last 1612
_journal_paper_doi 10.1107/S0108270196002314
_journal_volume 52
_journal_year 1996
_chemical_formula_iupac '[Co (C7 H4 N O4)2 (H2 O1)2]'
_chemical_formula_moiety 'C14 H12 Co1 N2 O10'
_chemical_formula_sum 'C14 H12 Co N2 O10'
_chemical_formula_weight 427.19
_space_group_IT_number 14
_symmetry_cell_setting monoclinic
_symmetry_space_group_name_Hall '-P 2yn'
_symmetry_space_group_name_H-M 'P 1 21/n 1'
_atom_type_scat_source IntTabIV
_cell_angle_alpha 90
_cell_angle_beta 95.297(7)
_cell_angle_gamma 90
_cell_formula_units_Z 2
_cell_length_a 9.3096(8)
_cell_length_b 7.9319(9)
_cell_length_c 10.4302(8)
_cell_measurement_reflns_used 25
_cell_measurement_temperature 296
_cell_measurement_theta_max 25
_cell_measurement_theta_min 24.75
_cell_volume 766.91(12)
_computing_cell_refinement 'MSC/AFC Diffractometer Control Software'
_computing_data_collection
;
MSC/AFC Diffractometer Control Software
(Molecular Structure Corporation, 1988)
;
_computing_data_reduction 'TEXSAN (Molecular Structure Corporation, 1985)'
_computing_molecular_graphics 'ORTEPII (Johnson, 1976)'
_computing_structure_refinement TEXSAN
_computing_structure_solution 'SHELXS86 (Sheldrick, 1985) and DIRDIF (Beurskens, 1984)'
_diffrn_measurement_device 'Rigaku AFC5R'
_diffrn_measurement_method \w-2\q
_diffrn_radiation_type MoK\a
_diffrn_radiation_wavelength 0.71069
_diffrn_reflns_av_R_equivalents 0.015
_diffrn_reflns_limit_h_max 12
_diffrn_reflns_limit_h_min 0
_diffrn_reflns_limit_k_max 10
_diffrn_reflns_limit_k_min 0
_diffrn_reflns_limit_l_max 13
_diffrn_reflns_limit_l_min -13
_diffrn_reflns_number 1995
_diffrn_reflns_theta_max 27.50
_diffrn_standards_decay_% 0
_diffrn_standards_interval_count 150
_diffrn_standards_interval_time 80
_diffrn_standards_number 3
_exptl_absorpt_coefficient_mu 1.177
_exptl_absorpt_correction_type none
_exptl_crystal_colour brown
_exptl_crystal_density_diffrn 1.850
_exptl_crystal_density_meas ?
_exptl_crystal_description prism
_exptl_crystal_size_max 0.3
_exptl_crystal_size_mid 0.3
_exptl_crystal_size_min 0.3
_refine_diff_density_max 0.42
_refine_diff_density_min -0.58
_refine_ls_extinction_method none
_refine_ls_goodness_of_fit_obs 2.73
_refine_ls_hydrogen_treatment 'H-atom parameters not refined; positions from \D\r maps'
_refine_ls_number_parameters 124
_refine_ls_number_reflns 1604
_refine_ls_R_factor_obs 0.032
_refine_ls_shift/esd_max 0.020
_refine_ls_structure_factor_coef F
_refine_ls_weighting_details 'w = 4F~o~^2^/\s^2^(F~o~^2^)'
_refine_ls_weighting_scheme calc
_refine_ls_wR_factor_obs 0.056
_reflns_number_observed 1604
_reflns_number_total 1886
_reflns_observed_criterion I>2\s(I)
_cod_data_source_file mu1229.cif
_cod_data_source_block Coquin
_cod_depositor_comments
;
The following automatic conversions were performed:

'_exptl_crystal_density_meas' value 'none' was changed to '?' - the
value is perceived as not measured.

Automatic conversion script
Id: cif_fix_values 3008 2015-01-20 13:52:24Z robertas 

The following automatic conversions were performed:

'_refine_ls_weighting_scheme' value 'w = 4F~o~^2^/\s^2^(F~o~^2^)' was
changed to 'calc'. New tag '_refine_ls_weighting_details' was
created. The value of the new tag was set to 'w =
4F~o~^2^/\s^2^(F~o~^2^)'.

Automatic conversion script
Id: cif_fix_values 3143 2015-03-26 13:38:13Z robertas 
;
_cod_original_cell_volume 766.90(10)
_cod_original_sg_symbol_H-M 'P 21/n'
_cod_original_formula_sum 'C14 H12 Co1 N2 O10'
_cod_database_code 2005153

loop_
_symmetry_equiv_pos_as_xyz
x,y,z
1/2+x,1/2-y,1/2+z
-x,-y,-z
-1/2-x,-1/2+y,-1/2-z

loop_
_atom_site_aniso_label
_atom_site_aniso_U_11
_atom_site_aniso_U_22
_atom_site_aniso_U_33
_atom_site_aniso_U_12
_atom_site_aniso_U_13
_atom_site_aniso_U_23
Co(1) 0.0167(2) 0.0207(3) 0.0329(3) -0.00120(10) 0.0088(2) -0.0002(2)
O(1) 0.0217(8) 0.0220(8) 0.0402(9) -0.0018(6) 0.0104(6) -0.0022(7)
O(2) 0.0256(8) 0.0253(8) 0.0530(10) 0.0020(7) 0.0159(8) -0.0013(8)
O(3) 0.0310(10) 0.0360(10) 0.0740(10) -0.0022(7) 0.0280(10) -0.0040(10)
O(4) 0.0212(8) 0.0410(10) 0.0510(10) -0.0044(7) 0.0106(7) 0.0071(8)
O(5) 0.0246(8) 0.0354(9) 0.0370(10) 0.0048(7) 0.0060(7) -0.0029(8)
N(1) 0.0189(8) 0.0220(10) 0.0310(10) -0.0007(7) 0.0063(7) 0.0005(7)
C(2) 0.0190(10) 0.0210(10) 0.0230(10) 0.0003(8) 0.0022(8) 0.0018(8)
C(3) 0.0180(10) 0.0280(10) 0.0230(10) -0.0010(8) 0.0030(8) 0.0020(8)
C(4) 0.0260(10) 0.0260(10) 0.0360(10) -0.0087(9) 0.0060(10) 0.0000(10)
C(5) 0.0350(10) 0.0220(10) 0.0430(10) -0.0040(10) 0.0090(10) -0.0030(10)
C(6) 0.0280(10) 0.0220(10) 0.0400(10) 0.0010(10) 0.0100(10) -0.0020(10)
C(7) 0.0220(10) 0.0220(10) 0.0260(10) 0.0004(8) 0.0028(8) 0.0007(8)
C(8) 0.0200(10) 0.0340(10) 0.0300(10) -0.0005(9) 0.0049(8) 0.0050(10)

loop_
_atom_site_label
_atom_site_fract_x
_atom_site_fract_y
_atom_site_fract_z
_atom_site_B_iso_or_equiv
Co(1) 1 0 1 1.82(2)
O(1) 1.1406(2) -0.1580(2) .9188(2) 2.17(6)
O(2) 1.3558(2) -0.1871(2) .8519(2) 2.67(7)
O(3) 1.5515(2) -.0176(2) .7901(2) 3.60(10)
O(4) 1.6292(2) .2411(2) .8112(2) 2.94(7)
O(5) .8942(2) .0567(2) .8122(2) 2.55(7)
N(1) 1.1669(2) .1617(2) .9623(2) 1.88(7)
C(2) 1.2797(2) .0925(3) .9098(2) 1.66(8)
C(3) 1.3969(2) .1924(3) .8799(2) 1.83(8)
C(4) 1.3882(3) .3647(3) .9051(2) 2.31(9)
C(5) 1.2724(3) .4328(3) .9586(3) 2.60(10)
C(6) 1.1630(3) .3269(3) .9872(2) 2.35(9)
C(7) 1.2575(2) -.0976(3) .8917(2) 1.81(8)
C(8) 1.5341(2) .1367(3) .8232(2) 2.20(9)
H(1) 1.4664 .4412 .8827 2.6
H(2) 1.2643 .5612 .9788 3.0
H(3) 1.0772 .3669 1.0333 2.6
H(4) 1.4593 -0.1074 .8093 4.3
H(5) .8236 .1133 .8214 3.1
H(6) .8704 -0.0307 .7810 3.1

loop_
_geom_angle_atom_site_label_1
_geom_angle_atom_site_label_2
_geom_angle_atom_site_label_3
_geom_angle
_geom_angle_publ_flag
O(1) Co(1) O(5) 90.45(6) yes
O(1) Co(1) N(1) 77.44(7) yes
O(5) Co(1) N(1) 89.22(7) yes
Co(1) O(1) C(7) 117.60(10) yes
Co(1) N(1) C(2) 116.80(10) yes
Co(1) N(1) C(6) 122.30(10) yes
C(2) N(1) C(6) 121.0(2) yes
N(1) C(2) C(3) 120.7(2) yes
N(1) C(2) C(7) 110.5(2) yes
C(3) C(2) C(7) 128.7(2) yes
C(2) C(3) C(4) 116.7(2) yes
C(2) C(3) C(8) 128.2(2) yes
C(4) C(3) C(8) 115.1(2) yes
C(3) C(4) C(5) 121.7(2) yes
C(4) C(5) C(6) 118.3(2) yes
N(1) C(6) C(5) 121.6(2) yes
O(1) C(7) O(2) 122.3(2) yes
O(1) C(7) C(2) 117.5(2) yes
O(2) C(7) C(2) 120.2(2) yes
O(3) C(8) O(4) 120.3(2) yes
O(3) C(8) C(3) 120.8(2) yes
O(4) C(8) C(3) 118.9(2) yes
C(8) O(3) H(4) 115.47 no
Co(1) O(5) H(5) 108.36 no
Co(1) O(5) H(6) 106.17 no
H(5) O(5) H(6) 109.64 no
C(3) C(4) H(1) 119.79 no
C(5) C(4) H(1) 118.52 no
C(4) C(5) H(2) 122.78 no
C(6) C(5) H(2) 118.93 no
N(1) C(6) H(3) 115.57 no
C(5) C(6) H(3) 122.74 no

loop_
_geom_bond_atom_site_label_1
_geom_bond_atom_site_label_2
_geom_bond_site_symmetry_2
_geom_bond_distance
_geom_bond_publ_flag
Co(1) O(1) . 2.051(2) yes
Co(1) O(1) 3_757 2.051(2) no
Co(1) O(5) . 2.158(2) yes
Co(1) O(5) 3_757 2.158(2) no
Co(1) N(1) . 2.080(2) yes
Co(1) N(1) 3_757 2.080(2) no
O(1) C(7) . 1.246(3) yes
O(2) C(7) . 1.259(3) yes
O(3) C(8) . 1.286(3) yes
O(4) C(8) . 1.227(3) yes
N(1) C(2) . 1.346(3) yes
N(1) C(6) . 1.337(3) yes
C(2) C(3) . 1.407(3) yes
C(2) C(7) . 1.531(3) yes
C(3) C(4) . 1.396(3) yes
C(3) C(8) . 1.522(3) yes
C(4) C(5) . 1.369(3) yes
C(5) C(6) . 1.374(3) yes
O(3) H(4) . 1.147 no
O(5) H(5) . 0.809 no
O(5) H(6) . 0.789 no
C(4) H(1) . 0.993 no
C(5) H(2) . 1.044 no
C(6) H(3) . 1.020 no
